data_4336862
loop_
_publ_author_name
'Frederick G. Baddour'
'Stephanie R. Fiedler'
'Matthew P. Shores'
'Jeffrey W. Bacon'
'James A. Golen'
'Arnold L. Rheingold'
'Linda H. Doerrer'

_publ_section_title
;
 Pt...Pt vs Pt...S Contacts Between Pt-Containing Heterobimetallic Lantern
 Complexes
;
_journal_name_full 'Inorganic Chemistry'
_journal_page_first 13562
_journal_page_last 13575
_journal_paper_doi 10.1021/ic402075y
_journal_volume 52
_journal_year 2013
_chemical_formula_moiety 'C13 H17 N Ni O4 Pt S4'
_chemical_formula_sum 'C13 H17 N Ni O4 Pt S4'
_chemical_formula_weight 633.32
_chemical_name_systematic
; 
 ? 
;
_space_group_IT_number 2
_symmetry_cell_setting triclinic
_symmetry_space_group_name_Hall '-P 1'
_symmetry_space_group_name_H-M 'P -1'
_atom_sites_solution_hydrogens geom
_atom_sites_solution_primary direct
_atom_sites_solution_secondary difmap
_audit_creation_method SHELXL-97
_cell_angle_alpha 76.692(5)
_cell_angle_beta 75.057(5)
_cell_angle_gamma 72.423(6)
_cell_formula_units_Z 2
_cell_length_a 8.6106(15)
_cell_length_b 10.4639(19)
_cell_length_c 11.5370(19)
_cell_measurement_reflns_used 9234
_cell_measurement_temperature 100(2)
_cell_measurement_theta_max 26.43
_cell_measurement_theta_min 2.53
_cell_volume 944.3(3)
_computing_cell_refinement 'Bruker SAINT'
_computing_data_collection 'Bruker APEX2'
_computing_data_reduction 'Bruker SAINT'
_computing_molecular_graphics 'Bruker SHELXTL'
_computing_publication_material 'Bruker SHELXTL'
_computing_structure_refinement 'SHELXL-97 (Sheldrick, 2008)'
_computing_structure_solution 'SHELXS-97 (Sheldrick, 2008)'
_diffrn_ambient_temperature 100(2)
_diffrn_measured_fraction_theta_full 0.958
_diffrn_measured_fraction_theta_max 0.934
_diffrn_measurement_device_type 'Bruker APEX-II CCD'
_diffrn_measurement_method '\f and \w scans'
_diffrn_radiation_monochromator graphite
_diffrn_radiation_source 'fine-focus sealed tube'
_diffrn_radiation_type MoK\a
_diffrn_radiation_wavelength 0.71073
_diffrn_reflns_av_R_equivalents 0.0257
_diffrn_reflns_av_sigmaI/netI 0.0271
_diffrn_reflns_limit_h_max 10
_diffrn_reflns_limit_h_min -10
_diffrn_reflns_limit_k_max 13
_diffrn_reflns_limit_k_min -13
_diffrn_reflns_limit_l_max 10
_diffrn_reflns_limit_l_min -14
_diffrn_reflns_number 12459
_diffrn_reflns_theta_full 25.00
_diffrn_reflns_theta_max 26.55
_diffrn_reflns_theta_min 2.53
_exptl_absorpt_coefficient_mu 8.855
_exptl_absorpt_correction_T_max 0.4713
_exptl_absorpt_correction_T_min 0.2704
_exptl_absorpt_correction_type multi-scan
_exptl_absorpt_process_details SADABS
_exptl_crystal_colour GREEN
_exptl_crystal_density_diffrn 2.227
_exptl_crystal_description BLOCK
_exptl_crystal_F_000 608
_exptl_crystal_size_max 0.20
_exptl_crystal_size_mid 0.10
_exptl_crystal_size_min 0.10
_refine_diff_density_max 0.880
_refine_diff_density_min -0.869
_refine_diff_density_rms 0.110
_refine_ls_extinction_method none
_refine_ls_goodness_of_fit_ref 1.036
_refine_ls_hydrogen_treatment constr
_refine_ls_matrix_type full
_refine_ls_number_parameters 221
_refine_ls_number_reflns 3681
_refine_ls_number_restraints 0
_refine_ls_restrained_S_all 1.036
_refine_ls_R_factor_all 0.0209
_refine_ls_R_factor_gt 0.0185
_refine_ls_shift/su_max 0.010
_refine_ls_shift/su_mean 0.000
_refine_ls_structure_factor_coef Fsqd
_refine_ls_weighting_details 'calc w=1/[\s^2^(Fo^2^)+(0.0169P)^2^+1.0831P] where P=(Fo^2^+2Fc^2^)/3'
_refine_ls_weighting_scheme calc
_refine_ls_wR_factor_gt 0.0407
_refine_ls_wR_factor_ref 0.0417
_reflns_number_gt 3463
_reflns_number_total 3681
_reflns_threshold_expression >2sigma(I)
_cod_data_source_file ic402075y_si_002_05.cif
_cod_data_source_block lhd341_Compound5_PtMSAc4
_cod_database_code 4336862

loop_
_symmetry_equiv_pos_as_xyz
'x, y, z'
'-x, -y, -z'

loop_
_atom_site_label
_atom_site_type_symbol
_atom_site_fract_x
_atom_site_fract_y
_atom_site_fract_z
_atom_site_U_iso_or_equiv
_atom_site_adp_type
_atom_site_occupancy
_atom_site_symmetry_multiplicity
_atom_site_calc_flag
_atom_site_refinement_flags
Pt1 Pt 0.425610(14) 0.121126(11) 0.339788(11) 0.01160(5) Uani 1 1 d .
Ni1 Ni 0.30682(5) 0.37898(4) 0.27632(4) 0.01145(9) Uani 1 1 d .
S1 S 0.36247(11) 0.08144(8) 0.16989(8) 0.02157(19) Uani 1 1 d .
S2 S 0.68815(10) 0.13855(8) 0.22986(8) 0.01925(18) Uani 1 1 d .
S3 S 0.48288(10) 0.16319(8) 0.51120(8) 0.01618(17) Uani 1 1 d .
S4 S 0.16631(10) 0.10232(8) 0.45145(8) 0.01838(18) Uani 1 1 d .
O1 O 0.3096(3) 0.3476(2) 0.1066(2) 0.0193(5) Uani 1 1 d .
O2 O 0.5447(3) 0.4006(2) 0.2174(2) 0.0181(5) Uani 1 1 d .
O3 O 0.3049(3) 0.4110(2) 0.4466(2) 0.0190(5) Uani 1 1 d .
O4 O 0.0717(3) 0.3543(2) 0.3391(2) 0.0175(5) Uani 1 1 d .
N1 N 0.2120(3) 0.5846(3) 0.2261(2) 0.0137(6) Uani 1 1 d .
C1 C 0.3175(4) 0.2372(3) 0.0795(3) 0.0175(7) Uani 1 1 d .
C2 C 0.2856(4) 0.2367(4) -0.0419(3) 0.0242(8) Uani 1 1 d .
H2A H 0.1792 0.3015 -0.0527 0.036 Uiso 1 1 calc R
H2B H 0.2816 0.1454 -0.0463 0.036 Uiso 1 1 calc R
H2C H 0.3753 0.2629 -0.1063 0.036 Uiso 1 1 calc R
C3 C 0.6738(4) 0.3088(3) 0.1935(3) 0.0158(7) Uani 1 1 d .
C4 C 0.8320(4) 0.3491(3) 0.1287(3) 0.0191(7) Uani 1 1 d .
H4A H 0.8104 0.4200 0.0584 0.029 Uiso 1 1 calc R
H4B H 0.9168 0.2697 0.1011 0.029 Uiso 1 1 calc R
H4C H 0.8717 0.3839 0.1846 0.029 Uiso 1 1 calc R
C5 C 0.3826(4) 0.3297(3) 0.5219(3) 0.0150(7) Uani 1 1 d .
C6 C 0.3950(4) 0.3770(3) 0.6315(3) 0.0201(7) Uani 1 1 d .
H6A H 0.2831 0.4171 0.6751 0.030 Uiso 1 1 calc R
H6B H 0.4591 0.4454 0.6058 0.030 Uiso 1 1 calc R
H6C H 0.4509 0.2996 0.6853 0.030 Uiso 1 1 calc R
C7 C 0.0323(4) 0.2549(3) 0.4114(3) 0.0145(7) Uani 1 1 d .
C8 C -0.1471(4) 0.2666(3) 0.4700(3) 0.0185(7) Uani 1 1 d .
H8A H -0.1946 0.3522 0.5022 0.028 Uiso 1 1 calc R
H8B H -0.1562 0.1901 0.5366 0.028 Uiso 1 1 calc R
H8C H -0.2080 0.2652 0.4095 0.028 Uiso 1 1 calc R
C9 C 0.0614(4) 0.6494(3) 0.2817(3) 0.0174(7) Uani 1 1 d .
H9A H -0.0019 0.5984 0.3447 0.021 Uiso 1 1 calc R
C10 C -0.0058(4) 0.7875(3) 0.2510(3) 0.0205(7) Uani 1 1 d .
H10A H -0.1145 0.8297 0.2907 0.025 Uiso 1 1 calc R
C11 C 0.0866(4) 0.8628(3) 0.1623(3) 0.0215(8) Uani 1 1 d .
H11A H 0.0442 0.9583 0.1415 0.026 Uiso 1 1 calc R
C12 C 0.2424(4) 0.7974(3) 0.1039(3) 0.0207(7) Uani 1 1 d .
H12A H 0.3085 0.8468 0.0416 0.025 Uiso 1 1 calc R
C13 C 0.2999(4) 0.6580(3) 0.1382(3) 0.0167(7) Uani 1 1 d .
H13A H 0.4064 0.6128 0.0975 0.020 Uiso 1 1 calc R

loop_
_atom_site_aniso_label
_atom_site_aniso_U_11
_atom_site_aniso_U_22
_atom_site_aniso_U_33
_atom_site_aniso_U_23
_atom_site_aniso_U_13
_atom_site_aniso_U_12
Pt1 0.01197(7) 0.00963(7) 0.01247(8) -0.00039(5) -0.00244(5) -0.00284(5)
Ni1 0.01145(19) 0.0110(2) 0.0116(2) -0.00021(15) -0.00279(15) -0.00344(15)
S1 0.0323(5) 0.0153(4) 0.0201(5) -0.0051(3) -0.0100(4) -0.0049(4)
S2 0.0140(4) 0.0151(4) 0.0228(5) -0.0009(3) 0.0016(3) -0.0013(3)
S3 0.0200(4) 0.0134(4) 0.0153(4) 0.0007(3) -0.0075(3) -0.0036(3)
S4 0.0138(4) 0.0130(4) 0.0253(5) 0.0023(3) -0.0020(3) -0.0048(3)
O1 0.0260(13) 0.0162(12) 0.0155(13) -0.0014(10) -0.0062(10) -0.0045(10)
O2 0.0126(11) 0.0155(12) 0.0258(14) -0.0024(10) -0.0033(9) -0.0045(9)
O3 0.0238(12) 0.0156(12) 0.0171(13) -0.0042(10) -0.0078(10) -0.0002(10)
O4 0.0153(11) 0.0136(11) 0.0218(14) 0.0031(9) -0.0040(9) -0.0053(9)
N1 0.0136(13) 0.0140(13) 0.0145(15) -0.0020(11) -0.0043(11) -0.0040(11)
C1 0.0124(16) 0.0225(18) 0.0175(19) -0.0039(14) -0.0017(13) -0.0051(13)
C2 0.0271(19) 0.030(2) 0.017(2) -0.0071(15) -0.0050(15) -0.0064(16)
C3 0.0153(16) 0.0190(17) 0.0139(18) -0.0030(13) -0.0032(13) -0.0050(14)
C4 0.0157(16) 0.0197(18) 0.020(2) -0.0019(14) 0.0006(13) -0.0064(14)
C5 0.0125(15) 0.0188(17) 0.0142(18) -0.0012(13) -0.0003(13) -0.0080(13)
C6 0.0257(18) 0.0220(18) 0.0138(19) -0.0034(14) -0.0064(14) -0.0053(15)
C7 0.0159(16) 0.0171(17) 0.0139(18) -0.0036(13) -0.0053(13) -0.0065(13)
C8 0.0148(16) 0.0192(17) 0.021(2) 0.0001(14) -0.0028(13) -0.0063(13)
C9 0.0177(17) 0.0179(17) 0.0152(19) 0.0002(13) -0.0029(13) -0.0050(13)
C10 0.0162(17) 0.0191(18) 0.023(2) -0.0067(14) -0.0012(14) 0.0007(14)
C11 0.0279(19) 0.0124(17) 0.023(2) -0.0007(14) -0.0066(15) -0.0038(14)
C12 0.0251(18) 0.0170(17) 0.018(2) 0.0010(14) -0.0014(14) -0.0078(14)
C13 0.0166(16) 0.0164(17) 0.0169(19) -0.0037(13) -0.0015(13) -0.0050(13)

loop_
_atom_type_symbol
_atom_type_description
_atom_type_scat_dispersion_real
_atom_type_scat_dispersion_imag
_atom_type_scat_source
C C 0.0033 0.0016 'International Tables Vol C Tables 4.2.6.8 and 6.1.1.4'
H H 0.0000 0.0000 'International Tables Vol C Tables 4.2.6.8 and 6.1.1.4'
N N 0.0061 0.0033 'International Tables Vol C Tables 4.2.6.8 and 6.1.1.4'
O O 0.0106 0.0060 'International Tables Vol C Tables 4.2.6.8 and 6.1.1.4'
S S 0.1246 0.1234 'International Tables Vol C Tables 4.2.6.8 and 6.1.1.4'
Ni Ni 0.3393 1.1124 'International Tables Vol C Tables 4.2.6.8 and 6.1.1.4'
Pt Pt -1.7033 8.3905 'International Tables Vol C Tables 4.2.6.8 and 6.1.1.4'

loop_
_geom_angle_atom_site_label_1
_geom_angle_atom_site_label_2
_geom_angle_atom_site_label_3
_geom_angle
S4 Pt1 S1 90.04(3)
S4 Pt1 S3 88.93(3)
S1 Pt1 S3 178.78(3)
S4 Pt1 S2 179.19(3)
S1 Pt1 S2 90.62(3)
S3 Pt1 S2 90.42(3)
S4 Pt1 Ni1 90.33(2)
S1 Pt1 Ni1 89.73(2)
S3 Pt1 Ni1 89.62(2)
S2 Pt1 Ni1 90.16(2)
O4 Ni1 O2 178.48(9)
O4 Ni1 O1 91.29(9)
O2 Ni1 O1 89.80(9)
O4 Ni1 N1 90.43(9)
O2 Ni1 N1 90.63(9)
O1 Ni1 N1 90.17(10)
O4 Ni1 O3 88.95(9)
O2 Ni1 O3 89.96(9)
O1 Ni1 O3 179.75(10)
N1 Ni1 O3 89.73(10)
O4 Ni1 Pt1 89.55(6)
O2 Ni1 Pt1 89.40(6)
O1 Ni1 Pt1 89.95(6)
N1 Ni1 Pt1 179.87(8)
O3 Ni1 Pt1 90.14(6)
C1 S1 Pt1 105.55(12)
C3 S2 Pt1 105.26(11)
C5 S3 Pt1 106.25(11)
C7 S4 Pt1 105.20(11)
C1 O1 Ni1 125.7(2)
C3 O2 Ni1 126.6(2)
C5 O3 Ni1 125.9(2)
C7 O4 Ni1 126.1(2)
C13 N1 C9 117.9(3)
C13 N1 Ni1 121.0(2)
C9 N1 Ni1 121.0(2)
O1 C1 C2 118.7(3)
O1 C1 S1 125.6(3)
C2 C1 S1 115.7(3)
C1 C2 H2A 109.5
C1 C2 H2B 109.5
H2A C2 H2B 109.5
C1 C2 H2C 109.5
H2A C2 H2C 109.5
H2B C2 H2C 109.5
O2 C3 C4 118.2(3)
O2 C3 S2 125.3(2)
C4 C3 S2 116.4(2)
C3 C4 H4A 109.5
C3 C4 H4B 109.5
H4A C4 H4B 109.5
C3 C4 H4C 109.5
H4A C4 H4C 109.5
H4B C4 H4C 109.5
O3 C5 C6 119.5(3)
O3 C5 S3 125.2(3)
C6 C5 S3 115.3(2)
C5 C6 H6A 109.5
C5 C6 H6B 109.5
H6A C6 H6B 109.5
C5 C6 H6C 109.5
H6A C6 H6C 109.5
H6B C6 H6C 109.5
O4 C7 C8 118.9(3)
O4 C7 S4 125.7(2)
C8 C7 S4 115.4(2)
C7 C8 H8A 109.5
C7 C8 H8B 109.5
H8A C8 H8B 109.5
C7 C8 H8C 109.5
H8A C8 H8C 109.5
H8B C8 H8C 109.5
N1 C9 C10 122.6(3)
N1 C9 H9A 118.7
C10 C9 H9A 118.7
C11 C10 C9 119.1(3)
C11 C10 H10A 120.4
C9 C10 H10A 120.4
C10 C11 C12 118.9(3)
C10 C11 H11A 120.5
C12 C11 H11A 120.5
C11 C12 C13 118.5(3)
C11 C12 H12A 120.7
C13 C12 H12A 120.7
N1 C13 C12 122.8(3)
N1 C13 H13A 118.6
C12 C13 H13A 118.6

loop_
_geom_bond_atom_site_label_1
_geom_bond_atom_site_label_2
_geom_bond_distance
Pt1 S4 2.3127(9)
Pt1 S1 2.3175(9)
Pt1 S3 2.3200(9)
Pt1 S2 2.3273(9)
Pt1 Ni1 2.5831(6)
Ni1 O4 2.040(2)
Ni1 O2 2.049(2)
Ni1 O1 2.052(2)
Ni1 N1 2.059(3)
Ni1 O3 2.062(2)
S1 C1 1.715(3)
S2 C3 1.707(3)
S3 C5 1.712(3)
S4 C7 1.708(3)
O1 C1 1.243(4)
O2 C3 1.247(4)
O3 C5 1.242(4)
O4 C7 1.249(4)
N1 C13 1.337(4)
N1 C9 1.339(4)
C1 C2 1.497(5)
C2 H2A 0.9800
C2 H2B 0.9800
C2 H2C 0.9800
C3 C4 1.506(4)
C4 H4A 0.9800
C4 H4B 0.9800
C4 H4C 0.9800
C5 C6 1.498(5)
C6 H6A 0.9800
C6 H6B 0.9800
C6 H6C 0.9800
C7 C8 1.498(4)
C8 H8A 0.9800
C8 H8B 0.9800
C8 H8C 0.9800
C9 C10 1.384(5)
C9 H9A 0.9500
C10 C11 1.374(5)
C10 H10A 0.9500
C11 C12 1.383(5)
C11 H11A 0.9500
C12 C13 1.389(5)
C12 H12A 0.9500
C13 H13A 0.9500

loop_
_geom_torsion_atom_site_label_1
_geom_torsion_atom_site_label_2
_geom_torsion_atom_site_label_3
_geom_torsion_atom_site_label_4
_geom_torsion
S4 Pt1 Ni1 O4 -12.92(7)
S1 Pt1 Ni1 O4 77.12(7)
S3 Pt1 Ni1 O4 -101.85(7)
S2 Pt1 Ni1 O4 167.74(7)
S4 Pt1 Ni1 O2 165.99(7)
S1 Pt1 Ni1 O2 -103.97(7)
S3 Pt1 Ni1 O2 77.06(7)
S2 Pt1 Ni1 O2 -13.35(7)
S4 Pt1 Ni1 O1 -104.20(7)
S1 Pt1 Ni1 O1 -14.16(7)
S3 Pt1 Ni1 O1 166.87(7)
S2 Pt1 Ni1 O1 76.45(7)
S4 Pt1 Ni1 N1 64(35)
S1 Pt1 Ni1 N1 154(75)
S3 Pt1 Ni1 N1 -25(35)
S2 Pt1 Ni1 N1 -115(49)
S4 Pt1 Ni1 O3 76.03(7)
S1 Pt1 Ni1 O3 166.07(7)
S3 Pt1 Ni1 O3 -12.90(7)
S2 Pt1 Ni1 O3 -103.32(7)
S4 Pt1 S1 C1 103.20(12)
S3 Pt1 S1 C1 70.4(14)
S2 Pt1 S1 C1 -77.28(12)
Ni1 Pt1 S1 C1 12.88(11)
S4 Pt1 S2 C3 -115(2)
S1 Pt1 S2 C3 101.45(12)
S3 Pt1 S2 C3 -77.90(12)
Ni1 Pt1 S2 C3 11.72(12)
S4 Pt1 S3 C5 -78.56(11)
S1 Pt1 S3 C5 -45.7(14)
S2 Pt1 S3 C5 101.93(11)
Ni1 Pt1 S3 C5 11.77(11)
S1 Pt1 S4 C7 -79.07(12)
S3 Pt1 S4 C7 100.26(12)
S2 Pt1 S4 C7 137(2)
Ni1 Pt1 S4 C7 10.65(12)
O4 Ni1 O1 C1 -71.0(3)
O2 Ni1 O1 C1 107.9(3)
N1 Ni1 O1 C1 -161.5(3)
O3 Ni1 O1 C1 131(24)
Pt1 Ni1 O1 C1 18.5(2)
O4 Ni1 O2 C3 64(4)
O1 Ni1 O2 C3 -71.5(3)
N1 Ni1 O2 C3 -161.7(3)
O3 Ni1 O2 C3 108.6(3)
Pt1 Ni1 O2 C3 18.5(3)
O4 Ni1 O3 C5 106.6(3)
O2 Ni1 O3 C5 -72.3(3)
O1 Ni1 O3 C5 -95(24)
N1 Ni1 O3 C5 -162.9(3)
Pt1 Ni1 O3 C5 17.1(3)
O2 Ni1 O4 C7 -27(4)
O1 Ni1 O4 C7 108.5(3)
N1 Ni1 O4 C7 -161.3(3)
O3 Ni1 O4 C7 -71.5(3)
Pt1 Ni1 O4 C7 18.6(3)
O4 Ni1 N1 C13 -155.4(3)
O2 Ni1 N1 C13 25.7(3)
O1 Ni1 N1 C13 -64.1(3)
O3 Ni1 N1 C13 115.7(3)
Pt1 Ni1 N1 C13 128(49)
O4 Ni1 N1 C9 25.6(3)
O2 Ni1 N1 C9 -153.3(2)
O1 Ni1 N1 C9 116.9(2)
O3 Ni1 N1 C9 -63.3(2)
Pt1 Ni1 N1 C9 -51(35)
Ni1 O1 C1 C2 168.5(2)
Ni1 O1 C1 S1 -11.5(4)
Pt1 S1 C1 O1 -4.8(3)
Pt1 S1 C1 C2 175.2(2)
Ni1 O2 C3 C4 168.4(2)
Ni1 O2 C3 S2 -12.5(4)
Pt1 S2 C3 O2 -3.3(3)
Pt1 S2 C3 C4 175.8(2)
Ni1 O3 C5 C6 168.3(2)
Ni1 O3 C5 S3 -10.7(4)
Pt1 S3 C5 O3 -4.2(3)
Pt1 S3 C5 C6 176.7(2)
Ni1 O4 C7 C8 166.2(2)
Ni1 O4 C7 S4 -13.9(4)
Pt1 S4 C7 O4 -1.6(3)
Pt1 S4 C7 C8 178.3(2)
C13 N1 C9 C10 0.5(5)
Ni1 N1 C9 C10 179.5(3)
N1 C9 C10 C11 -1.9(5)
C9 C10 C11 C12 1.9(5)
C10 C11 C12 C13 -0.7(5)
C9 N1 C13 C12 0.8(5)
Ni1 N1 C13 C12 -178.3(3)
C11 C12 C13 N1 -0.7(5)
